data_2237884
loop_
_publ_author_name
'Omer, Mohammed A. S.'
'Liu, Jia-Cheng'

_publ_section_title
;
 (3,3'-{(1<i>E</i>,1'<i>E</i>)-1,1'-[Ethane-1,2-diylbis(azan-1-yl-1-ylidene-\k<i>N</i>)]bis(ethan-1-yl-1-ylidene)}dipyrazine
 1-oxide-\k<i>N</i>^4^)bis(nitrato-\k<i>O</i>)nickel(II) monohydrate
;
_journal_coeditor_code HY2621
_journal_issue 5
_journal_name_full 'Acta Crystallographica Section E'
_journal_page_first m263
_journal_page_last m264
_journal_paper_doi 10.1107/S1600536813009355
_journal_volume 69
_journal_year 2013
_chemical_formula_iupac '[Ni (N O3)2 (C14 H16 N6 O2)], H2 O'
_chemical_formula_moiety 'C14 H16 N8 Ni O8, H2 O'
_chemical_formula_sum 'C14 H18 N8 Ni O9'
_chemical_formula_weight 501.05
_chemical_name_systematic
;(3,3'-{(1<i>E</i>,1'<i>E</i>)-1,1'-[Ethane-1,2-diylbis(azan-1-yl-1-ylidene-\k<i>N</i>)]bis(ethan-1-yl-1-ylidene)}dipyrazine
1-oxide-\k<i>N</i>^4^)bis(nitrato-\k<i>O</i>)nickel(II) monohydrate
;
_space_group_IT_number 15
_symmetry_cell_setting monoclinic
_symmetry_space_group_name_Hall '-C 2yc'
_symmetry_space_group_name_H-M 'C 1 2/c 1'
_atom_sites_solution_hydrogens geom
_atom_sites_solution_primary direct
_atom_sites_solution_secondary difmap
_audit_creation_method SHELXL-97
_cell_angle_alpha 90.00
_cell_angle_beta 113.427(3)
_cell_angle_gamma 90.00
_cell_formula_units_Z 4
_cell_length_a 16.993(5)
_cell_length_b 16.218(5)
_cell_length_c 7.754(2)
_cell_measurement_reflns_used 2097
_cell_measurement_temperature 293(2)
_cell_measurement_theta_max 23.43
_cell_measurement_theta_min 2.51
_cell_volume 1960.8(10)
_computing_cell_refinement 'SAINT (Bruker, 2007)'
_computing_data_collection 'APEX2 (Bruker, 2007)'
_computing_data_reduction 'SAINT (Bruker, 2007)'
_computing_molecular_graphics 'DIAMOND (Brandenburg, 1999)'
_computing_publication_material 'SHELXTL (Sheldrick, 2008)'
_computing_structure_refinement 'SHELXL97 (Sheldrick, 2008)'
_computing_structure_solution 'SHELXS97 (Sheldrick, 2008)'
_diffrn_ambient_temperature 293(2)
_diffrn_measured_fraction_theta_full 0.997
_diffrn_measured_fraction_theta_max 0.997
_diffrn_measurement_device_type 'Bruker APEXII CCD'
_diffrn_measurement_method '\f and \w scans'
_diffrn_radiation_monochromator graphite
_diffrn_radiation_source 'fine-focus sealed tube'
_diffrn_radiation_type MoK\a
_diffrn_radiation_wavelength 0.71073
_diffrn_reflns_av_R_equivalents 0.0344
_diffrn_reflns_av_sigmaI/netI 0.0336
_diffrn_reflns_limit_h_max 20
_diffrn_reflns_limit_h_min -20
_diffrn_reflns_limit_k_max 18
_diffrn_reflns_limit_k_min -19
_diffrn_reflns_limit_l_max 9
_diffrn_reflns_limit_l_min -9
_diffrn_reflns_number 6930
_diffrn_reflns_theta_full 25.50
_diffrn_reflns_theta_max 25.50
_diffrn_reflns_theta_min 2.51
_exptl_absorpt_coefficient_mu 1.059
_exptl_absorpt_correction_T_max 0.8241
_exptl_absorpt_correction_T_min 0.7927
_exptl_absorpt_correction_type multi-scan
_exptl_absorpt_process_details '(SADABS; Sheldrick, 1996)'
_exptl_crystal_colour brown
_exptl_crystal_density_diffrn 1.697
_exptl_crystal_density_method 'not measured'
_exptl_crystal_description block
_exptl_crystal_F_000 1032
_exptl_crystal_size_max 0.23
_exptl_crystal_size_mid 0.21
_exptl_crystal_size_min 0.19
_refine_diff_density_max 0.261
_refine_diff_density_min -0.234
_refine_ls_extinction_method none
_refine_ls_goodness_of_fit_ref 1.037
_refine_ls_hydrogen_treatment mixed
_refine_ls_matrix_type full
_refine_ls_number_parameters 151
_refine_ls_number_reflns 1828
_refine_ls_number_restraints 1
_refine_ls_restrained_S_all 1.036
_refine_ls_R_factor_all 0.0448
_refine_ls_R_factor_gt 0.0324
_refine_ls_shift/su_max 0.000
_refine_ls_shift/su_mean 0.000
_refine_ls_structure_factor_coef Fsqd
_refine_ls_weighting_details 'calc w=1/[\s^2^(Fo^2^)+(0.0282P)^2^+1.9388P] where P=(Fo^2^+2Fc^2^)/3'
_refine_ls_weighting_scheme calc
_refine_ls_wR_factor_gt 0.0658
_refine_ls_wR_factor_ref 0.0701
_reflns_number_gt 1515
_reflns_number_total 1828
_reflns_threshold_expression I>2\s(I)
_cod_data_source_file hy2621.cif
_cod_data_source_block I
_cod_original_sg_symbol_H-M 'C 2/c'
_cod_database_code 2237884
_cod_database_fobs_code 2237884

loop_
_symmetry_equiv_pos_as_xyz
'x, y, z'
'-x, y, -z+1/2'
'x+1/2, y+1/2, z'
'-x+1/2, y+1/2, -z+1/2'
'-x, -y, -z'
'x, -y, z-1/2'
'-x+1/2, -y+1/2, -z'
'x+1/2, -y+1/2, z-1/2'

loop_
_atom_site_type_symbol
_atom_site_label
_atom_site_fract_x
_atom_site_fract_y
_atom_site_fract_z
_atom_site_U_iso_or_equiv
_atom_site_adp_type
_atom_site_calc_flag
_atom_site_refinement_flags
_atom_site_occupancy
_atom_site_symmetry_multiplicity
Ni Ni1 0.0000 0.22687(3) 0.2500 0.02616(14) Uani d S 1 2
C C1 0.11963(16) 0.08324(15) 0.4745(4) 0.0364(6) Uani d . 1 1
H H1 0.0798 0.0464 0.3947 0.044 Uiso calc R 1 1
C C2 0.19290(17) 0.05229(17) 0.6107(4) 0.0461(7) Uani d . 1 1
H H2 0.2022 -0.0043 0.6214 0.055 Uiso calc R 1 1
C C3 0.23627(16) 0.18666(15) 0.7095(3) 0.0352(6) Uani d . 1 1
H H3A 0.2760 0.2238 0.7884 0.042 Uiso calc R 1 1
C C4 0.16163(14) 0.21473(14) 0.5717(3) 0.0282(5) Uani d . 1 1
C C5 0.13925(15) 0.30501(15) 0.5473(3) 0.0308(5) Uani d . 1 1
C C6 0.19245(18) 0.36564(17) 0.6900(4) 0.0528(8) Uani d . 1 1
H H6A 0.1707 0.4202 0.6515 0.079 Uiso calc R 1 1
H H6B 0.2507 0.3625 0.7015 0.079 Uiso calc R 1 1
H H6C 0.1902 0.3533 0.8091 0.079 Uiso calc R 1 1
C C7 0.03112(17) 0.40247(15) 0.3526(4) 0.0397(6) Uani d . 1 1
H H7A 0.0746 0.4444 0.3731 0.048 Uiso calc R 1 1
H H7B 0.0006 0.4150 0.4319 0.048 Uiso calc R 1 1
H H1W 0.961(7) 0.337(9) 0.670(19) 0.65(10) Uiso d D 1 1
N N1 0.10253(12) 0.16371(12) 0.4506(3) 0.0289(5) Uani d . 1 1
N N2 0.25192(14) 0.10433(13) 0.7301(3) 0.0437(6) Uani d . 1 1
N N3 0.07187(12) 0.32112(11) 0.4021(3) 0.0302(5) Uani d . 1 1
N N4 -0.08220(14) 0.16354(17) 0.4974(3) 0.0462(6) Uani d . 1 1
O O1 0.32056(13) 0.07731(13) 0.8616(3) 0.0739(7) Uani d . 1 1
O O2 -0.06595(11) 0.22970(11) 0.4291(2) 0.0413(4) Uani d . 1 1
O O3 -0.11896(19) 0.16980(18) 0.6043(4) 0.0997(10) Uani d . 1 1
O O4 -0.06439(14) 0.09594(13) 0.4506(3) 0.0603(6) Uani d . 1 1
O O5 1.0000 0.3575(3) 0.7500 0.0993(13) Uani d SD 1 2

loop_
_atom_site_aniso_label
_atom_site_aniso_U_11
_atom_site_aniso_U_22
_atom_site_aniso_U_33
_atom_site_aniso_U_12
_atom_site_aniso_U_13
_atom_site_aniso_U_23
Ni1 0.0253(2) 0.0206(2) 0.0280(2) 0.000 0.00583(18) 0.000
C1 0.0348(14) 0.0261(14) 0.0407(14) -0.0021(11) 0.0071(12) 0.0025(11)
C2 0.0413(16) 0.0265(14) 0.0576(18) 0.0033(12) 0.0059(14) 0.0085(13)
C3 0.0284(14) 0.0325(14) 0.0376(14) -0.0053(11) 0.0055(11) 0.0030(11)
C4 0.0262(12) 0.0287(13) 0.0288(12) -0.0019(10) 0.0100(10) 0.0012(10)
C5 0.0292(14) 0.0282(13) 0.0336(13) -0.0052(11) 0.0110(11) -0.0025(10)
C6 0.0490(18) 0.0387(17) 0.0501(17) -0.0044(14) -0.0021(14) -0.0097(14)
C7 0.0454(17) 0.0208(13) 0.0458(15) 0.0011(11) 0.0106(13) -0.0029(11)
N1 0.0278(11) 0.0226(10) 0.0336(11) -0.0015(9) 0.0092(9) 0.0011(9)
N2 0.0331(13) 0.0363(13) 0.0476(13) 0.0022(10) 0.0011(11) 0.0110(10)
N3 0.0330(12) 0.0218(11) 0.0330(11) -0.0011(9) 0.0102(10) -0.0021(9)
N4 0.0339(13) 0.0634(17) 0.0408(13) -0.0025(12) 0.0144(11) 0.0077(12)
O1 0.0487(13) 0.0509(14) 0.0815(16) 0.0081(11) -0.0169(12) 0.0172(12)
O2 0.0453(11) 0.0378(10) 0.0453(10) 0.0033(9) 0.0226(9) 0.0051(9)
O3 0.118(2) 0.125(2) 0.100(2) 0.0031(19) 0.090(2) 0.0153(17)
O4 0.0714(15) 0.0405(12) 0.0721(15) -0.0098(11) 0.0319(12) 0.0052(11)
O5 0.126(4) 0.113(3) 0.068(2) 0.000 0.047(2) 0.000

loop_
_atom_type_symbol
_atom_type_description
_atom_type_scat_dispersion_real
_atom_type_scat_dispersion_imag
_atom_type_scat_source
C C 0.0033 0.0016 'International Tables Vol C Tables 4.2.6.8 and 6.1.1.4'
H H 0.0000 0.0000 'International Tables Vol C Tables 4.2.6.8 and 6.1.1.4'
N N 0.0061 0.0033 'International Tables Vol C Tables 4.2.6.8 and 6.1.1.4'
Ni Ni 0.3393 1.1124 'International Tables Vol C Tables 4.2.6.8 and 6.1.1.4'
O O 0.0106 0.0060 'International Tables Vol C Tables 4.2.6.8 and 6.1.1.4'

loop_
_geom_angle_atom_site_label_1
_geom_angle_atom_site_label_2
_geom_angle_atom_site_label_3
_geom_angle_site_symmetry_1
_geom_angle_site_symmetry_3
_geom_angle
N3 Ni1 N3 . 2 81.53(11)
N3 Ni1 N1 . 2 160.01(8)
N3 Ni1 N1 2 2 78.71(8)
N3 Ni1 N1 . . 78.71(8)
N3 Ni1 N1 2 . 160.01(8)
N1 Ni1 N1 2 . 121.17(11)
N3 Ni1 O2 . 2 90.67(7)
N3 Ni1 O2 2 2 87.44(7)
N1 Ni1 O2 2 2 91.42(7)
N1 Ni1 O2 . 2 89.81(7)
N3 Ni1 O2 . . 87.44(7)
N3 Ni1 O2 2 . 90.67(7)
N1 Ni1 O2 2 . 89.81(7)
N1 Ni1 O2 . . 91.42(7)
O2 Ni1 O2 2 . 177.50(10)
N1 C1 C2 . . 123.2(2)
N1 C1 H1 . . 118.4
C2 C1 H1 . . 118.4
N2 C2 C1 . . 119.9(2)
N2 C2 H2 . . 120.1
C1 C2 H2 . . 120.1
N2 C3 C4 . . 119.7(2)
N2 C3 H3A . . 120.2
C4 C3 H3A . . 120.2
N1 C4 C3 . . 122.7(2)
N1 C4 C5 . . 115.32(19)
C3 C4 C5 . . 122.0(2)
N3 C5 C6 . . 126.1(2)
N3 C5 C4 . . 113.8(2)
C6 C5 C4 . . 120.1(2)
C5 C6 H6A . . 109.5
C5 C6 H6B . . 109.5
H6A C6 H6B . . 109.5
C5 C6 H6C . . 109.5
H6A C6 H6C . . 109.5
H6B C6 H6C . . 109.5
N3 C7 C7 . 2 109.44(14)
N3 C7 H7A . . 109.8
C7 C7 H7A 2 . 109.8
N3 C7 H7B . . 109.8
C7 C7 H7B 2 . 109.8
H7A C7 H7B . . 108.2
C1 N1 C4 . . 116.2(2)
C1 N1 Ni1 . . 130.95(16)
C4 N1 Ni1 . . 112.79(15)
O1 N2 C2 . . 121.5(2)
O1 N2 C3 . . 120.2(2)
C2 N2 C3 . . 118.3(2)
C5 N3 C7 . . 125.5(2)
C5 N3 Ni1 . . 118.92(16)
C7 N3 Ni1 . . 114.52(15)
O3 N4 O4 . . 121.7(3)
O3 N4 O2 . . 117.7(3)
O4 N4 O2 . . 120.6(2)
N4 O2 Ni1 . . 121.09(16)

loop_
_geom_bond_atom_site_label_1
_geom_bond_atom_site_label_2
_geom_bond_site_symmetry_2
_geom_bond_distance
Ni1 N3 . 2.0183(19)
Ni1 N1 . 2.0855(19)
Ni1 O2 . 2.1032(17)
C1 N1 . 1.334(3)
C1 C2 . 1.368(3)
C1 H1 . 0.9300
C2 N2 . 1.355(3)
C2 H2 . 0.9300
C3 N2 . 1.358(3)
C3 C4 . 1.371(3)
C3 H3A . 0.9300
C4 N1 . 1.351(3)
C4 C5 . 1.506(3)
C5 N3 . 1.274(3)
C5 C6 . 1.488(3)
C6 H6A . 0.9600
C6 H6B . 0.9600
C6 H6C . 0.9600
C7 N3 . 1.468(3)
C7 C7 2 1.521(5)
C7 H7A . 0.9700
C7 H7B . 0.9700
N2 O1 . 1.283(3)
N4 O3 . 1.224(3)
N4 O4 . 1.230(3)
N4 O2 . 1.275(3)
O5 H1W . 0.780(5)

loop_
_geom_hbond_atom_site_label_D
_geom_hbond_atom_site_label_H
_geom_hbond_atom_site_label_A
_geom_hbond_site_symmetry_A
_geom_hbond_distance_DH
_geom_hbond_distance_HA
_geom_hbond_distance_DA
_geom_hbond_angle_DHA
O5 H1W O2 1_655 0.78(12) 2.46(14) 3.086(4) 139(14)
C3 H3A O2 8_556 0.93 2.58 3.389(3) 146
C6 H6A O1 4_556 0.96 2.56 3.453(4) 156

loop_
_geom_torsion_atom_site_label_1
_geom_torsion_atom_site_label_2
_geom_torsion_atom_site_label_3
_geom_torsion_atom_site_label_4
_geom_torsion_site_symmetry_1
_geom_torsion
N1 C1 C2 N2 . 0.4(4)
N2 C3 C4 N1 . -1.4(4)
N2 C3 C4 C5 . 177.5(2)
N1 C4 C5 N3 . -7.4(3)
C3 C4 C5 N3 . 173.6(2)
N1 C4 C5 C6 . 170.5(2)
C3 C4 C5 C6 . -8.5(3)
C2 C1 N1 C4 . -1.0(4)
C2 C1 N1 Ni1 . 176.96(19)
C3 C4 N1 C1 . 1.4(3)
C5 C4 N1 C1 . -177.5(2)
C3 C4 N1 Ni1 . -176.86(18)
C5 C4 N1 Ni1 . 4.2(2)
N3 Ni1 N1 C1 . -178.5(2)
N3 Ni1 N1 C1 2 -169.8(2)
N1 Ni1 N1 C1 2 3.71(19)
O2 Ni1 N1 C1 2 -87.8(2)
O2 Ni1 N1 C1 . 94.4(2)
N3 Ni1 N1 C4 . -0.56(15)
N3 Ni1 N1 C4 2 8.2(3)
N1 Ni1 N1 C4 2 -178.30(17)
O2 Ni1 N1 C4 2 90.16(15)
O2 Ni1 N1 C4 . -87.66(15)
C1 C2 N2 O1 . 178.7(3)
C1 C2 N2 C3 . -0.3(4)
C4 C3 N2 O1 . -178.2(2)
C4 C3 N2 C2 . 0.8(4)
C6 C5 N3 C7 . -3.4(4)
C4 C5 N3 C7 . 174.4(2)
C6 C5 N3 Ni1 . -170.6(2)
C4 C5 N3 Ni1 . 7.1(3)
C7 C7 N3 C5 2 164.2(3)
C7 C7 N3 Ni1 2 -28.1(3)
N3 Ni1 N3 C5 2 179.1(2)
N1 Ni1 N3 C5 2 170.39(19)
N1 Ni1 N3 C5 . -3.94(17)
O2 Ni1 N3 C5 2 -93.61(18)
O2 Ni1 N3 C5 . 88.02(18)
N3 Ni1 N3 C7 2 10.46(13)
N1 Ni1 N3 C7 2 1.8(3)
N1 Ni1 N3 C7 . -172.56(17)
O2 Ni1 N3 C7 2 97.77(17)
O2 Ni1 N3 C7 . -80.60(17)
O3 N4 O2 Ni1 . 178.3(2)
O4 N4 O2 Ni1 . -4.6(3)
N3 Ni1 O2 N4 . -134.41(18)
N3 Ni1 O2 N4 2 144.10(18)
N1 Ni1 O2 N4 2 65.39(18)
N1 Ni1 O2 N4 . -55.78(18)
